data_4074938
loop_
_publ_author_name
'Downing, Stephen P.'
'Danopoulos, Andreas A.'

_publ_section_title
;
 Indenyl- and Fluorenyl-Functionalized N-Heterocyclic Carbene Complexes of
 Titanium and Vanadium
;
_journal_coden_ASTM ORGND7
_journal_issue 6
_journal_name_full Organometallics
_journal_page_first 1337
_journal_page_last 1340
_journal_paper_doi 10.1021/om051017z
_journal_volume 25
_journal_year 2006
_chemical_formula_moiety 'C28 H35 Br N3 V'
_chemical_formula_sum 'C28 H35 Br N3 V'
_chemical_formula_weight 544.44
_space_group_IT_number 2
_symmetry_cell_setting triclinic
_symmetry_space_group_name_Hall '-P 1'
_symmetry_space_group_name_H-M 'P -1'
_atom_sites_solution_hydrogens geom
_atom_sites_solution_primary direct
_atom_sites_solution_secondary difmap
_audit_creation_method SHELXL-97
_cell_angle_alpha 100.63(8)
_cell_angle_beta 97.83(4)
_cell_angle_gamma 105.38(5)
_cell_formula_units_Z 2
_cell_length_a 8.208(4)
_cell_length_b 9.877(6)
_cell_length_c 17.305(10)
_cell_measurement_reflns_used 5457
_cell_measurement_temperature 120(2)
_cell_measurement_theta_max 27.48
_cell_measurement_theta_min 2.91
_cell_volume 1303.8(14)
_computing_cell_refinement 'DENZO (Otwinowski & Minor, 1997) & COLLECT (Hooft, R.W.W., 1998)'
_computing_data_collection 'COLLECT (Hooft, R.W.W., 1998)'
_computing_data_reduction 'DENZO (Otwinowski & Minor, 1997) & COLLECT (Hooft, R.W.W., 1998)'
_computing_structure_refinement 'SHELXL-97 (Sheldrick, 1997)'
_computing_structure_solution 'sir-92 (Altomere, 1992)'
_diffrn_ambient_temperature 120(2)
_diffrn_detector_area_resol_mean 9.091
_diffrn_measured_fraction_theta_full 0.975
_diffrn_measured_fraction_theta_max 0.975
_diffrn_measurement_device_type 'Bruker-Nonius 95mm CCD camera on \k-goniostat'
_diffrn_measurement_method '\f & \w scans'
_diffrn_radiation_monochromator '10cm confocal mirrors'
_diffrn_radiation_source 'Bruker-Nonius FR591 rotating anode'
_diffrn_radiation_type MoK\a
_diffrn_radiation_wavelength 0.71073
_diffrn_reflns_av_R_equivalents 0.0700
_diffrn_reflns_av_sigmaI/netI 0.0931
_diffrn_reflns_limit_h_max 10
_diffrn_reflns_limit_h_min -10
_diffrn_reflns_limit_k_max 12
_diffrn_reflns_limit_k_min -12
_diffrn_reflns_limit_l_max 22
_diffrn_reflns_limit_l_min -22
_diffrn_reflns_number 18939
_diffrn_reflns_theta_full 27.42
_diffrn_reflns_theta_max 27.42
_diffrn_reflns_theta_min 3.64
_diffrn_standards_number 0
_exptl_absorpt_coefficient_mu 1.933
_exptl_absorpt_correction_T_max 0.9809
_exptl_absorpt_correction_T_min 0.8302
_exptl_absorpt_correction_type multi-scan
_exptl_absorpt_process_details 'SADABS V2.10 (Sheldrick, G.M., 2003)'
_exptl_crystal_colour orange
_exptl_crystal_density_diffrn 1.387
_exptl_crystal_density_method 'not measured'
_exptl_crystal_description plate
_exptl_crystal_F_000 564
_exptl_crystal_size_max 0.10
_exptl_crystal_size_mid 0.05
_exptl_crystal_size_min 0.01
_refine_diff_density_max 0.378
_refine_diff_density_min -0.528
_refine_diff_density_rms 0.086
_refine_ls_extinction_method none
_refine_ls_goodness_of_fit_ref 1.019
_refine_ls_hydrogen_treatment constr
_refine_ls_matrix_type full
_refine_ls_number_parameters 304
_refine_ls_number_reflns 5819
_refine_ls_number_restraints 0
_refine_ls_restrained_S_all 1.019
_refine_ls_R_factor_all 0.0977
_refine_ls_R_factor_gt 0.0534
_refine_ls_shift/su_max 0.003
_refine_ls_shift/su_mean 0.000
_refine_ls_structure_factor_coef Fsqd
_refine_ls_weighting_details 'calc w=1/[\s^2^(Fo^2^)+(0.0234P)^2^+1.1499P] where P=(Fo^2^+2Fc^2^)/3'
_refine_ls_weighting_scheme calc
_refine_ls_wR_factor_gt 0.0875
_refine_ls_wR_factor_ref 0.0988
_reflns_number_gt 3961
_reflns_number_total 5819
_reflns_threshold_expression >2sigma(I)
_cod_data_source_file om051017zsi20060106_125724.cif
_cod_data_source_block V(Ind-NHC)(NMe2)(Br)
_cod_original_cell_volume 1303.8(13)
_cod_original_sg_symbol_Hall '-p 1'
_cod_original_sg_symbol_H-M p-1
_cod_database_code 4074938

loop_
_symmetry_equiv_pos_as_xyz
'x, y, z'
'-x, -y, -z'

loop_
_atom_site_label
_atom_site_type_symbol
_atom_site_fract_x
_atom_site_fract_y
_atom_site_fract_z
_atom_site_U_iso_or_equiv
_atom_site_adp_type
_atom_site_occupancy
_atom_site_symmetry_multiplicity
_atom_site_calc_flag
_atom_site_refinement_flags
Br1 Br -0.30785(5) 0.63211(4) 0.09501(2) 0.03237(12) Uani 1 1 d .
V1 V -0.06779(7) 0.71229(6) 0.21910(3) 0.02145(15) Uani 1 1 d .
N3 N 0.1421(3) 0.5424(3) 0.11996(16) 0.0216(6) Uani 1 1 d .
N2 N 0.0379(3) 0.4117(3) 0.19923(15) 0.0193(6) Uani 1 1 d .
N1 N -0.2074(3) 0.6427(3) 0.28970(16) 0.0248(7) Uani 1 1 d .
C12 C 0.2187(4) 0.8829(4) 0.2784(2) 0.0262(8) Uani 1 1 d .
C8 C 0.1896(4) 0.8637(4) 0.1920(2) 0.0274(8) Uani 1 1 d .
C9 C 0.0520(4) 0.9165(4) 0.1706(2) 0.0305(9) Uani 1 1 d .
H9 H 0.0098 0.9224 0.1178 0.037 Uiso 1 1 calc R
C11 C 0.0927(4) 0.9451(4) 0.3077(2) 0.0273(8) Uani 1 1 d .
C10 C -0.0160(4) 0.9603(4) 0.2394(2) 0.0276(8) Uani 1 1 d .
H10 H -0.1146 0.9933 0.2399 0.033 Uiso 1 1 calc R
C13 C 0.3433(4) 0.8565(4) 0.3343(2) 0.0317(9) Uani 1 1 d .
H13 H 0.4255 0.8129 0.3159 0.038 Uiso 1 1 calc R
C14 C 0.3451(5) 0.8936(4) 0.4145(2) 0.0402(10) Uani 1 1 d .
H14 H 0.4294 0.8758 0.4513 0.048 Uiso 1 1 calc R
C15 C 0.2230(5) 0.9585(4) 0.4443(2) 0.0396(10) Uani 1 1 d .
H15 H 0.2290 0.9858 0.5005 0.048 Uiso 1 1 calc R
C16 C 0.0980(5) 0.9814(4) 0.3923(2) 0.0360(9) Uani 1 1 d .
H16 H 0.0144 1.0213 0.4122 0.043 Uiso 1 1 calc R
C7 C 0.2926(5) 0.8032(4) 0.1355(2) 0.0335(9) Uani 1 1 d .
H7A H 0.3936 0.7890 0.1676 0.040 Uiso 1 1 calc R
H7B H 0.3361 0.8746 0.1042 0.040 Uiso 1 1 calc R
C6 C 0.1887(4) 0.6595(4) 0.0773(2) 0.0283(8) Uani 1 1 d .
H6A H 0.0824 0.6707 0.0481 0.034 Uiso 1 1 calc R
H6B H 0.2575 0.6333 0.0374 0.034 Uiso 1 1 calc R
C3 C 0.0429(4) 0.5406(4) 0.17706(18) 0.0191(7) Uani 1 1 d .
C4 C 0.1342(4) 0.3389(4) 0.15642(19) 0.0222(8) Uani 1 1 d .
H4 H 0.1504 0.2488 0.1611 0.027 Uiso 1 1 calc R
C5 C 0.1996(4) 0.4209(4) 0.10723(19) 0.0227(8) Uani 1 1 d .
H5 H 0.2713 0.4000 0.0708 0.027 Uiso 1 1 calc R
C18 C 0.0236(4) 0.3588(4) 0.3331(2) 0.0221(8) Uani 1 1 d .
C17 C -0.0602(4) 0.3475(3) 0.25435(19) 0.0196(7) Uani 1 1 d .
C25 C -0.2341(4) 0.2635(4) 0.2236(2) 0.0228(8) Uani 1 1 d .
C24 C -0.3250(4) 0.1980(4) 0.2770(2) 0.0287(9) Uani 1 1 d .
H24 H -0.4427 0.1432 0.2589 0.034 Uiso 1 1 calc R
C23 C -0.2463(4) 0.2116(4) 0.3558(2) 0.0289(9) Uani 1 1 d .
H23 H -0.3110 0.1673 0.3908 0.035 Uiso 1 1 calc R
C22 C -0.0737(4) 0.2896(4) 0.3834(2) 0.0255(8) Uani 1 1 d .
H22 H -0.0207 0.2964 0.4368 0.031 Uiso 1 1 calc R
C26 C -0.3134(4) 0.2366(4) 0.1348(2) 0.0283(8) Uani 1 1 d .
H26 H -0.2518 0.3201 0.1142 0.034 Uiso 1 1 calc R
C27 C -0.2860(4) 0.0987(4) 0.0867(2) 0.0356(10) Uani 1 1 d .
H27A H -0.1623 0.1112 0.0913 0.053 Uiso 1 1 calc R
H27B H -0.3396 0.0815 0.0302 0.053 Uiso 1 1 calc R
H27C H -0.3387 0.0161 0.1082 0.053 Uiso 1 1 calc R
C28 C -0.5056(4) 0.2244(4) 0.1198(2) 0.0373(10) Uani 1 1 d .
H28A H -0.5707 0.1360 0.1330 0.056 Uiso 1 1 calc R
H28B H -0.5451 0.2212 0.0632 0.056 Uiso 1 1 calc R
H28C H -0.5239 0.3082 0.1535 0.056 Uiso 1 1 calc R
C19 C 0.2168(4) 0.4373(4) 0.3626(2) 0.0262(8) Uani 1 1 d .
H19 H 0.2560 0.4994 0.3252 0.031 Uiso 1 1 calc R
C20 C 0.3168(4) 0.3252(4) 0.3606(2) 0.0346(9) Uani 1 1 d .
H20A H 0.2808 0.2638 0.3974 0.052 Uiso 1 1 calc R
H20B H 0.4406 0.3751 0.3770 0.052 Uiso 1 1 calc R
H20C H 0.2926 0.2653 0.3060 0.052 Uiso 1 1 calc R
C1 C -0.3939(4) 0.5814(4) 0.2785(2) 0.0372(10) Uani 1 1 d .
H1A H -0.4215 0.4805 0.2826 0.056 Uiso 1 1 calc R
H1B H -0.4484 0.5861 0.2255 0.056 Uiso 1 1 calc R
H1C H -0.4370 0.6363 0.3199 0.056 Uiso 1 1 calc R
C21 C 0.2604(5) 0.5337(4) 0.4481(2) 0.0376(10) Uani 1 1 d .
H21A H 0.1907 0.6004 0.4510 0.056 Uiso 1 1 calc R
H21B H 0.3829 0.5887 0.4611 0.056 Uiso 1 1 calc R
H21C H 0.2354 0.4731 0.4865 0.056 Uiso 1 1 calc R
C2 C -0.1307(5) 0.6511(4) 0.3723(2) 0.0359(9) Uani 1 1 d .
H2A H -0.1716 0.7170 0.4090 0.054 Uiso 1 1 calc R
H2B H -0.0049 0.6869 0.3799 0.054 Uiso 1 1 calc R
H2C H -0.1640 0.5549 0.3836 0.054 Uiso 1 1 calc R

loop_
_atom_site_aniso_label
_atom_site_aniso_U_11
_atom_site_aniso_U_22
_atom_site_aniso_U_33
_atom_site_aniso_U_23
_atom_site_aniso_U_13
_atom_site_aniso_U_12
Br1 0.0289(2) 0.0419(3) 0.0251(2) 0.00773(18) 0.00316(15) 0.00972(17)
V1 0.0237(3) 0.0203(4) 0.0219(3) 0.0078(3) 0.0065(2) 0.0061(3)
N3 0.0191(14) 0.0258(17) 0.0210(16) 0.0084(13) 0.0063(12) 0.0052(13)
N2 0.0185(14) 0.0211(17) 0.0190(15) 0.0073(12) 0.0048(11) 0.0049(12)
N1 0.0288(16) 0.0228(17) 0.0265(17) 0.0091(13) 0.0129(13) 0.0080(13)
C12 0.0264(19) 0.015(2) 0.032(2) 0.0068(16) 0.0030(16) -0.0014(15)
C8 0.0258(19) 0.017(2) 0.037(2) 0.0087(17) 0.0087(16) -0.0004(15)
C9 0.037(2) 0.019(2) 0.034(2) 0.0134(17) 0.0046(17) 0.0016(17)
C11 0.031(2) 0.017(2) 0.033(2) 0.0093(17) 0.0074(16) 0.0037(16)
C10 0.032(2) 0.021(2) 0.032(2) 0.0076(17) 0.0059(16) 0.0096(16)
C13 0.028(2) 0.021(2) 0.042(2) 0.0049(18) 0.0014(17) 0.0027(16)
C14 0.038(2) 0.028(2) 0.046(3) 0.011(2) -0.0095(19) 0.0029(19)
C15 0.050(2) 0.035(3) 0.026(2) 0.0034(19) 0.0004(19) 0.005(2)
C16 0.046(2) 0.025(2) 0.035(2) 0.0063(18) 0.0089(19) 0.0079(19)
C7 0.034(2) 0.030(2) 0.038(2) 0.0141(19) 0.0148(17) 0.0032(18)
C6 0.033(2) 0.031(2) 0.027(2) 0.0153(17) 0.0130(16) 0.0109(17)
C3 0.0178(16) 0.0188(19) 0.0175(18) 0.0047(15) 0.0005(13) 0.0015(14)
C4 0.0219(18) 0.021(2) 0.0244(19) 0.0056(16) 0.0061(14) 0.0073(15)
C5 0.0171(17) 0.030(2) 0.0218(19) 0.0059(16) 0.0053(14) 0.0080(16)
C18 0.0251(18) 0.0169(19) 0.025(2) 0.0046(15) 0.0082(15) 0.0067(15)
C17 0.0232(18) 0.0156(19) 0.0229(19) 0.0045(15) 0.0112(14) 0.0071(15)
C25 0.0237(18) 0.021(2) 0.028(2) 0.0080(16) 0.0064(15) 0.0116(16)
C24 0.0187(18) 0.028(2) 0.042(2) 0.0133(18) 0.0105(16) 0.0060(16)
C23 0.032(2) 0.028(2) 0.037(2) 0.0160(18) 0.0218(17) 0.0133(17)
C22 0.034(2) 0.022(2) 0.025(2) 0.0116(16) 0.0111(16) 0.0090(17)
C26 0.0172(17) 0.032(2) 0.033(2) 0.0119(18) 0.0005(15) 0.0023(16)
C27 0.027(2) 0.047(3) 0.032(2) 0.0053(19) 0.0047(16) 0.0130(19)
C28 0.028(2) 0.032(2) 0.048(3) 0.009(2) -0.0024(18) 0.0081(18)
C19 0.0251(18) 0.029(2) 0.0215(19) 0.0097(16) 0.0024(14) 0.0017(16)
C20 0.025(2) 0.041(3) 0.036(2) 0.0107(19) 0.0025(16) 0.0078(18)
C1 0.030(2) 0.038(3) 0.046(3) 0.014(2) 0.0165(18) 0.0067(18)
C21 0.043(2) 0.036(3) 0.030(2) 0.0105(19) -0.0001(18) 0.0063(19)
C2 0.050(2) 0.033(2) 0.030(2) 0.0131(19) 0.0139(18) 0.015(2)

loop_
_atom_type_symbol
_atom_type_description
_atom_type_scat_dispersion_real
_atom_type_scat_dispersion_imag
_atom_type_scat_source
C C 0.0033 0.0016 'International Tables Vol C Tables 4.2.6.8 and 6.1.1.4'
H H 0.0000 0.0000 'International Tables Vol C Tables 4.2.6.8 and 6.1.1.4'
Br Br -0.2901 2.4595 'International Tables Vol C Tables 4.2.6.8 and 6.1.1.4'
N N 0.0061 0.0033 'International Tables Vol C Tables 4.2.6.8 and 6.1.1.4'
V V 0.3005 0.5294 'International Tables Vol C Tables 4.2.6.8 and 6.1.1.4'

loop_
_geom_angle_atom_site_label_1
_geom_angle_atom_site_label_2
_geom_angle_atom_site_label_3
_geom_angle
N1 V1 C3 105.33(13)
N1 V1 C10 109.26(14)
C3 V1 C10 141.75(13)
N1 V1 C9 144.30(13)
C3 V1 C9 109.93(13)
C10 V1 C9 35.50(12)
N1 V1 C8 152.14(13)
C3 V1 C8 83.05(13)
C10 V1 C8 58.72(13)
C9 V1 C8 34.18(12)
N1 V1 C11 97.30(13)
C3 V1 C11 125.05(12)
C10 V1 C11 35.07(12)
C9 V1 C11 57.49(13)
C8 V1 C11 57.82(13)
N1 V1 C12 117.56(13)
C3 V1 C12 91.73(13)
C10 V1 C12 57.95(13)
C9 V1 C12 56.78(13)
C8 V1 C12 34.69(12)
C11 V1 C12 34.25(12)
N1 V1 Br1 96.24(10)
C3 V1 Br1 92.96(11)
C10 V1 Br1 98.95(12)
C9 V1 Br1 87.46(11)
C8 V1 Br1 110.02(11)
C11 V1 Br1 133.81(10)
C12 V1 Br1 143.19(10)
C3 N3 C5 111.9(3)
C3 N3 C6 125.0(3)
C5 N3 C6 123.1(3)
C3 N2 C4 110.8(3)
C3 N2 C17 128.0(3)
C4 N2 C17 121.1(3)
C2 N1 C1 108.6(3)
C2 N1 V1 120.3(2)
C1 N1 V1 131.0(2)
C13 C12 C11 118.8(3)
C13 C12 C8 133.1(3)
C11 C12 C8 108.1(3)
C13 C12 V1 124.2(2)
C11 C12 V1 72.0(2)
C8 C12 V1 70.7(2)
C9 C8 C12 106.9(3)
C9 C8 C7 126.2(3)
C12 C8 C7 126.8(3)
C9 C8 V1 71.0(2)
C12 C8 V1 74.6(2)
C7 C8 V1 121.4(2)
C8 C9 C10 110.3(3)
C8 C9 V1 74.9(2)
C10 C9 V1 71.1(2)
C8 C9 H9 124.8
C10 C9 H9 124.8
V1 C9 H9 120.8
C16 C11 C10 133.2(3)
C16 C11 C12 119.4(3)
C10 C11 C12 107.4(3)
C16 C11 V1 124.6(3)
C10 C11 V1 68.3(2)
C12 C11 V1 73.7(2)
C9 C10 C11 107.1(3)
C9 C10 V1 73.4(2)
C11 C10 V1 76.6(2)
C9 C10 H10 126.4
C11 C10 H10 126.4
V1 C10 H10 115.8
C14 C13 C12 120.0(3)
C14 C13 H13 120.0
C12 C13 H13 120.0
C13 C14 C15 121.5(4)
C13 C14 H14 119.2
C15 C14 H14 119.2
C16 C15 C14 120.1(4)
C16 C15 H15 119.9
C14 C15 H15 119.9
C15 C16 C11 120.0(3)
C15 C16 H16 120.0
C11 C16 H16 120.0
C8 C7 C6 113.6(3)
C8 C7 H7A 108.9
C6 C7 H7A 108.9
C8 C7 H7B 108.9
C6 C7 H7B 108.9
H7A C7 H7B 107.7
N3 C6 C7 111.4(3)
N3 C6 H6A 109.3
C7 C6 H6A 109.3
N3 C6 H6B 109.3
C7 C6 H6B 109.3
H6A C6 H6B 108.0
N3 C3 N2 103.5(3)
N3 C3 V1 124.5(2)
N2 C3 V1 132.0(2)
C5 C4 N2 106.9(3)
C5 C4 H4 126.5
N2 C4 H4 126.5
C4 C5 N3 106.9(3)
C4 C5 H5 126.6
N3 C5 H5 126.6
C22 C18 C17 117.9(3)
C22 C18 C19 120.4(3)
C17 C18 C19 121.7(3)
C18 C17 C25 122.3(3)
C18 C17 N2 119.6(3)
C25 C17 N2 117.8(3)
C24 C25 C17 116.9(3)
C24 C25 C26 122.0(3)
C17 C25 C26 120.9(3)
C23 C24 C25 121.5(3)
C23 C24 H24 119.2
C25 C24 H24 119.2
C22 C23 C24 120.3(3)
C22 C23 H23 119.8
C24 C23 H23 119.8
C23 C22 C18 120.9(3)
C23 C22 H22 119.6
C18 C22 H22 119.6
C25 C26 C28 113.3(3)
C25 C26 C27 110.3(3)
C28 C26 C27 109.5(3)
C25 C26 H26 107.9
C28 C26 H26 107.9
C27 C26 H26 107.9
C26 C27 H27A 109.5
C26 C27 H27B 109.5
H27A C27 H27B 109.5
C26 C27 H27C 109.5
H27A C27 H27C 109.5
H27B C27 H27C 109.5
C26 C28 H28A 109.5
C26 C28 H28B 109.5
H28A C28 H28B 109.5
C26 C28 H28C 109.5
H28A C28 H28C 109.5
H28B C28 H28C 109.5
C18 C19 C20 109.3(3)
C18 C19 C21 113.5(3)
C20 C19 C21 108.9(3)
C18 C19 H19 108.4
C20 C19 H19 108.4
C21 C19 H19 108.4
C19 C20 H20A 109.5
C19 C20 H20B 109.5
H20A C20 H20B 109.5
C19 C20 H20C 109.5
H20A C20 H20C 109.5
H20B C20 H20C 109.5
N1 C1 H1A 109.5
N1 C1 H1B 109.5
H1A C1 H1B 109.5
N1 C1 H1C 109.5
H1A C1 H1C 109.5
H1B C1 H1C 109.5
C19 C21 H21A 109.5
C19 C21 H21B 109.5
H21A C21 H21B 109.5
C19 C21 H21C 109.5
H21A C21 H21C 109.5
H21B C21 H21C 109.5
N1 C2 H2A 109.5
N1 C2 H2B 109.5
H2A C2 H2B 109.5
N1 C2 H2C 109.5
H2A C2 H2C 109.5
H2B C2 H2C 109.5

loop_
_geom_bond_atom_site_label_1
_geom_bond_atom_site_label_2
_geom_bond_distance
Br1 V1 2.552(2)
V1 N1 1.885(3)
V1 C3 2.185(3)
V1 C10 2.323(4)
V1 C9 2.353(4)
V1 C8 2.403(4)
V1 C11 2.432(4)
V1 C12 2.454(4)
N3 C3 1.363(4)
N3 C5 1.394(4)
N3 C6 1.479(4)
N2 C3 1.388(4)
N2 C4 1.398(4)
N2 C17 1.456(4)
N1 C2 1.460(4)
N1 C1 1.460(4)
C12 C13 1.420(5)
C12 C11 1.439(5)
C12 C8 1.449(5)
C8 C9 1.398(5)
C8 C7 1.518(5)
C9 C10 1.426(5)
C9 H9 0.9500
C11 C16 1.434(5)
C11 C10 1.436(5)
C10 H10 0.9500
C13 C14 1.366(5)
C13 H13 0.9500
C14 C15 1.428(5)
C14 H14 0.9500
C15 C16 1.364(5)
C15 H15 0.9500
C16 H16 0.9500
C7 C6 1.534(5)
C7 H7A 0.9900
C7 H7B 0.9900
C6 H6A 0.9900
C6 H6B 0.9900
C4 C5 1.349(5)
C4 H4 0.9500
C5 H5 0.9500
C18 C22 1.407(5)
C18 C17 1.411(5)
C18 C19 1.535(5)
C17 C25 1.418(5)
C25 C24 1.408(5)
C25 C26 1.531(5)
C24 C23 1.392(5)
C24 H24 0.9500
C23 C22 1.389(5)
C23 H23 0.9500
C22 H22 0.9500
C26 C28 1.532(4)
C26 C27 1.547(5)
C26 H26 1.0000
C27 H27A 0.9800
C27 H27B 0.9800
C27 H27C 0.9800
C28 H28A 0.9800
C28 H28B 0.9800
C28 H28C 0.9800
C19 C20 1.542(5)
C19 C21 1.542(5)
C19 H19 1.0000
C20 H20A 0.9800
C20 H20B 0.9800
C20 H20C 0.9800
C1 H1A 0.9800
C1 H1B 0.9800
C1 H1C 0.9800
C21 H21A 0.9800
C21 H21B 0.9800
C21 H21C 0.9800
C2 H2A 0.9800
C2 H2B 0.9800
C2 H2C 0.9800

loop_
_geom_torsion_atom_site_label_1
_geom_torsion_atom_site_label_2
_geom_torsion_atom_site_label_3
_geom_torsion_atom_site_label_4
_geom_torsion
C3 V1 N1 C2 80.8(3)
C10 V1 N1 C2 -82.6(3)
C9 V1 N1 C2 -90.1(3)
C8 V1 N1 C2 -23.7(4)
C11 V1 N1 C2 -48.7(3)
C12 V1 N1 C2 -19.5(3)
Br1 V1 N1 C2 175.6(2)
C3 V1 N1 C1 -102.0(3)
C10 V1 N1 C1 94.6(3)
C9 V1 N1 C1 87.2(4)
C8 V1 N1 C1 153.6(3)
C11 V1 N1 C1 128.6(3)
C12 V1 N1 C1 157.8(3)
Br1 V1 N1 C1 -7.2(3)
N1 V1 C12 C13 53.9(3)
C3 V1 C12 C13 -54.4(3)
C10 V1 C12 C13 150.3(3)
C9 V1 C12 C13 -167.2(4)
C8 V1 C12 C13 -129.6(4)
C11 V1 C12 C13 113.1(4)
Br1 V1 C12 C13 -151.7(2)
N1 V1 C12 C11 -59.2(2)
C3 V1 C12 C11 -167.5(2)
C10 V1 C12 C11 37.2(2)
C9 V1 C12 C11 79.6(2)
C8 V1 C12 C11 117.3(3)
Br1 V1 C12 C11 95.2(2)
N1 V1 C12 C8 -176.55(19)
C3 V1 C12 C8 75.1(2)
C10 V1 C12 C8 -80.1(2)
C9 V1 C12 C8 -37.7(2)
C11 V1 C12 C8 -117.3(3)
Br1 V1 C12 C8 -22.1(3)
C13 C12 C8 C9 -176.7(4)
C11 C12 C8 C9 1.3(4)
V1 C12 C8 C9 64.1(2)
C13 C12 C8 C7 1.2(6)
C11 C12 C8 C7 179.3(3)
V1 C12 C8 C7 -118.0(4)
C13 C12 C8 V1 119.2(4)
C11 C12 C8 V1 -62.7(2)
N1 V1 C8 C9 -107.9(3)
C3 V1 C8 C9 142.3(2)
C10 V1 C8 C9 -36.8(2)
C11 V1 C8 C9 -78.3(2)
C12 V1 C8 C9 -114.5(3)
Br1 V1 C8 C9 51.6(2)
N1 V1 C8 C12 6.6(4)
C3 V1 C8 C12 -103.3(2)
C10 V1 C8 C12 77.7(2)
C9 V1 C8 C12 114.5(3)
C11 V1 C8 C12 36.22(19)
Br1 V1 C8 C12 166.10(17)
N1 V1 C8 C7 130.6(3)
C3 V1 C8 C7 20.8(3)
C10 V1 C8 C7 -158.3(3)
C9 V1 C8 C7 -121.5(4)
C11 V1 C8 C7 160.3(3)
C12 V1 C8 C7 124.1(4)
Br1 V1 C8 C7 -69.8(3)
C12 C8 C9 C10 -3.8(4)
C7 C8 C9 C10 178.3(3)
V1 C8 C9 C10 62.7(3)
C12 C8 C9 V1 -66.5(2)
C7 C8 C9 V1 115.5(4)
N1 V1 C9 C8 130.3(2)
C3 V1 C9 C8 -40.3(2)
C10 V1 C9 C8 118.2(3)
C11 V1 C9 C8 79.3(2)
C12 V1 C9 C8 38.3(2)
Br1 V1 C9 C8 -132.5(2)
N1 V1 C9 C10 12.1(3)
C3 V1 C9 C10 -158.5(2)
C8 V1 C9 C10 -118.2(3)
C11 V1 C9 C10 -38.9(2)
C12 V1 C9 C10 -80.0(2)
Br1 V1 C9 C10 109.3(2)
C13 C12 C11 C16 1.2(5)
C8 C12 C11 C16 -177.2(3)
V1 C12 C11 C16 120.9(3)
C13 C12 C11 C10 179.9(3)
C8 C12 C11 C10 1.6(4)
V1 C12 C11 C10 -60.3(2)
C13 C12 C11 V1 -119.7(3)
C8 C12 C11 V1 61.9(2)
N1 V1 C11 C16 15.0(3)
C3 V1 C11 C16 -99.5(3)
C10 V1 C11 C16 128.4(4)
C9 V1 C11 C16 167.8(3)
C8 V1 C11 C16 -151.5(3)
C12 V1 C11 C16 -114.8(4)
Br1 V1 C11 C16 121.0(3)
N1 V1 C11 C10 -113.4(2)
C3 V1 C11 C10 132.1(2)
C9 V1 C11 C10 39.4(2)
C8 V1 C11 C10 80.1(2)
C12 V1 C11 C10 116.8(3)
Br1 V1 C11 C10 -7.4(2)
N1 V1 C11 C12 129.8(2)
C3 V1 C11 C12 15.3(3)
C10 V1 C11 C12 -116.8(3)
C9 V1 C11 C12 -77.4(2)
C8 V1 C11 C12 -36.7(2)
Br1 V1 C11 C12 -124.23(18)
C8 C9 C10 C11 4.8(4)
V1 C9 C10 C11 69.9(3)
C8 C9 C10 V1 -65.1(3)
C16 C11 C10 C9 174.7(4)
C12 C11 C10 C9 -3.8(4)
V1 C11 C10 C9 -67.7(2)
C16 C11 C10 V1 -117.6(4)
C12 C11 C10 V1 63.9(3)
N1 V1 C10 C9 -172.5(2)
C3 V1 C10 C9 33.8(3)
C8 V1 C10 C9 35.4(2)
C11 V1 C10 C9 112.7(3)
C12 V1 C10 C9 76.4(2)
Br1 V1 C10 C9 -72.7(2)
N1 V1 C10 C11 74.7(2)
C3 V1 C10 C11 -78.9(3)
C9 V1 C10 C11 -112.7(3)
C8 V1 C10 C11 -77.3(2)
C12 V1 C10 C11 -36.3(2)
Br1 V1 C10 C11 174.60(18)
C11 C12 C13 C14 -1.7(5)
C8 C12 C13 C14 176.1(4)
V1 C12 C13 C14 -88.8(4)
C12 C13 C14 C15 0.3(6)
C13 C14 C15 C16 1.8(6)
C14 C15 C16 C11 -2.3(6)
C10 C11 C16 C15 -177.5(4)
C12 C11 C16 C15 0.8(5)
V1 C11 C16 C15 90.7(4)
C9 C8 C7 C6 -67.8(5)
C12 C8 C7 C6 114.6(4)
V1 C8 C7 C6 20.7(4)
C3 N3 C6 C7 61.2(4)
C5 N3 C6 C7 -117.1(3)
C8 C7 C6 N3 -67.1(4)
C5 N3 C3 N2 -0.8(3)
C6 N3 C3 N2 -179.4(3)
C5 N3 C3 V1 177.9(2)
C6 N3 C3 V1 -0.6(4)
C4 N2 C3 N3 0.6(3)
C17 N2 C3 N3 -175.2(3)
C4 N2 C3 V1 -178.0(2)
C17 N2 C3 V1 6.2(5)
N1 V1 C3 N3 174.8(2)
C10 V1 C3 N3 -31.0(4)
C9 V1 C3 N3 -10.9(3)
C8 V1 C3 N3 -32.4(3)
C11 V1 C3 N3 -74.6(3)
C12 V1 C3 N3 -66.0(3)
Br1 V1 C3 N3 77.5(3)
N1 V1 C3 N2 -6.9(3)
C10 V1 C3 N2 147.3(3)
C9 V1 C3 N2 167.5(3)
C8 V1 C3 N2 146.0(3)
C11 V1 C3 N2 103.8(3)
C12 V1 C3 N2 112.4(3)
Br1 V1 C3 N2 -104.2(3)
C3 N2 C4 C5 -0.1(4)
C17 N2 C4 C5 176.0(3)
N2 C4 C5 N3 -0.4(3)
C3 N3 C5 C4 0.8(4)
C6 N3 C5 C4 179.3(3)
C22 C18 C17 C25 -3.5(5)
C19 C18 C17 C25 173.6(3)
C22 C18 C17 N2 -177.1(3)
C19 C18 C17 N2 0.0(5)
C3 N2 C17 C18 -101.8(4)
C4 N2 C17 C18 82.8(4)
C3 N2 C17 C25 84.3(4)
C4 N2 C17 C25 -91.1(4)
C18 C17 C25 C24 4.0(5)
N2 C17 C25 C24 177.7(3)
C18 C17 C25 C26 -171.4(3)
N2 C17 C25 C26 2.3(4)
C17 C25 C24 C23 -1.8(5)
C26 C25 C24 C23 173.6(3)
C25 C24 C23 C22 -0.8(5)
C24 C23 C22 C18 1.4(5)
C17 C18 C22 C23 0.7(5)
C19 C18 C22 C23 -176.4(3)
C24 C25 C26 C28 37.5(5)
C17 C25 C26 C28 -147.2(3)
C24 C25 C26 C27 -85.6(4)
C17 C25 C26 C27 89.7(4)
C22 C18 C19 C20 76.3(4)
C17 C18 C19 C20 -100.7(4)
C22 C18 C19 C21 -45.4(4)
C17 C18 C19 C21 137.6(3)
